data_7039422
loop_
_publ_author_name
'Janes, Trevor'
'Xu, Maotong'
'Song, Datong'

_publ_section_title
;
 Synthesis and reactivity of Li and TaMe3 complexes supported by
 N,N'-bis(2,6-diisopropylphenyl)-o-phenylenediamido ligands.
;
_journal_issue 26
_journal_name_full 'Dalton transactions (Cambridge, England : 2003)'
_journal_page_first 10672
_journal_page_last 10680
_journal_paper_doi 10.1039/c6dt01908k
_journal_volume 45
_journal_year 2016
_chemical_formula_sum 'C42 H66 Li N2 O2 Ta'
_chemical_formula_weight 818.85
_space_group_crystal_system orthorhombic
_space_group_IT_number 61
_space_group_name_Hall '-P 2ac 2ab'
_space_group_name_H-M_alt 'P b c a'
_symmetry_space_group_name_Hall '-P 2ac 2ab'
_symmetry_space_group_name_H-M 'P b c a'
_atom_sites_solution_hydrogens geom
_audit_creation_method SHELXL-2014/7
_audit_update_record
;
2016-05-13 deposited with the CCDC.
2016-06-02 downloaded from the CCDC.
;
_cell_angle_alpha 90
_cell_angle_beta 90
_cell_angle_gamma 90
_cell_formula_units_Z 8
_cell_length_a 21.1920(16)
_cell_length_b 18.2269(12)
_cell_length_c 21.3088(16)
_cell_measurement_reflns_used 6607
_cell_measurement_temperature 150(2)
_cell_measurement_theta_max 27.515
_cell_measurement_theta_min 1.756
_cell_volume 8230.8(10)
_computing_structure_refinement 'SHELXL-2014/7 (Sheldrick, 2014)'
_diffrn_ambient_temperature 150(2)
_diffrn_measured_fraction_theta_full 0.999
_diffrn_measured_fraction_theta_max 0.998
_diffrn_measurement_device_type 'Bruker Kappa Alpha Apex II'
_diffrn_radiation_type MoK\a
_diffrn_radiation_wavelength 0.71073
_diffrn_reflns_av_R_equivalents 0.0569
_diffrn_reflns_av_unetI/netI 0.0429
_diffrn_reflns_Laue_measured_fraction_full 0.999
_diffrn_reflns_Laue_measured_fraction_max 0.998
_diffrn_reflns_limit_h_max 27
_diffrn_reflns_limit_h_min -27
_diffrn_reflns_limit_k_max 22
_diffrn_reflns_limit_k_min -23
_diffrn_reflns_limit_l_max 27
_diffrn_reflns_limit_l_min -27
_diffrn_reflns_number 70581
_diffrn_reflns_point_group_measured_fraction_full 0.999
_diffrn_reflns_point_group_measured_fraction_max 0.998
_diffrn_reflns_theta_full 25.242
_diffrn_reflns_theta_max 27.515
_diffrn_reflns_theta_min 1.756
_exptl_absorpt_coefficient_mu 2.705
_exptl_absorpt_correction_T_max 0.7456
_exptl_absorpt_correction_T_min 0.5755
_exptl_absorpt_correction_type multi-scan
_exptl_absorpt_process_details 'Apex 2'
_exptl_crystal_colour yellow
_exptl_crystal_density_diffrn 1.322
_exptl_crystal_description plate
_exptl_crystal_F_000 3392
_exptl_crystal_size_max 0.3
_exptl_crystal_size_mid 0.2
_exptl_crystal_size_min 0.1
_refine_diff_density_max 0.788
_refine_diff_density_min -1.379
_refine_diff_density_rms 0.249
_refine_ls_extinction_method none
_refine_ls_goodness_of_fit_ref 1.150
_refine_ls_hydrogen_treatment constr
_refine_ls_matrix_type full
_refine_ls_number_parameters 466
_refine_ls_number_reflns 9454
_refine_ls_number_restraints 173
_refine_ls_restrained_S_all 1.147
_refine_ls_R_factor_all 0.0647
_refine_ls_R_factor_gt 0.0318
_refine_ls_shift/su_max 0.005
_refine_ls_shift/su_mean 0.000
_refine_ls_structure_factor_coef Fsqd
_refine_ls_weighting_details 'w=1/[\s^2^(Fo^2^)+(0.0597P)^2^+1.2689P] where P=(Fo^2^+2Fc^2^)/3'
_refine_ls_weighting_scheme calc
_refine_ls_wR_factor_gt 0.0797
_refine_ls_wR_factor_ref 0.1160
_reflns_Friedel_coverage 0.000
_reflns_number_gt 6607
_reflns_number_total 9454
_reflns_threshold_expression 'I > 2\s(I)'
_cod_data_source_file c6dt01908k2.cif
_cod_data_source_block 3
_cod_depositor_comments 'Adding full bibliography for 7039418--7039426.cif.'
_cod_database_code 7039422
_shelx_shelxl_version_number 2014/7
_shelx_space_group_comment
;
The symmetry employed for this shelxl refinement is uniquely defined
by the following loop, which should always be used as a source of
symmetry information in preference to the above space-group names.
They are only intended as comments.
;

loop_
_space_group_symop_operation_xyz
'x, y, z'
'-x+1/2, -y, z+1/2'
'-x, y+1/2, -z+1/2'
'x+1/2, -y+1/2, -z'
'-x, -y, -z'
'x-1/2, y, -z-1/2'
'x, -y-1/2, z-1/2'
'-x-1/2, y-1/2, z'

loop_
_atom_site_label
_atom_site_type_symbol
_atom_site_fract_x
_atom_site_fract_y
_atom_site_fract_z
_atom_site_U_iso_or_equiv
_atom_site_adp_type
_atom_site_occupancy
_atom_site_site_symmetry_order
_atom_site_calc_flag
_atom_site_refinement_flags_posn
_atom_site_refinement_flags_adp
_atom_site_refinement_flags_occupancy
_atom_site_disorder_assembly
_atom_site_disorder_group
Ta1 Ta -0.89838(2) 0.54780(2) 0.78987(2) 0.02133(8) Uani 1 1 d . . . . .
Li1 Li -0.8048(4) 0.7442(4) 0.6392(3) 0.0260(16) Uani 1 1 d . . . . .
O1 O -0.88323(18) 0.8007(2) 0.61014(18) 0.0493(10) Uani 1 1 d . . . . .
N1 N -0.81073(15) 0.63274(17) 0.63099(16) 0.0180(7) Uani 1 1 d . . . . .
N2 N -0.78417(16) 0.71881(18) 0.73089(16) 0.0181(7) Uani 1 1 d . . . . .
C1 C -0.80974(18) 0.6021(2) 0.68639(19) 0.0160(8) Uani 1 1 d . . . . .
C2 C -0.79474(18) 0.6492(2) 0.74116(19) 0.0167(8) Uani 1 1 d . . . . .
C3 C -0.7959(2) 0.6124(2) 0.80033(19) 0.0213(9) Uani 1 1 d . . . . .
H3A H -0.7894 0.6430 0.8387 0.026 Uiso 1 1 calc R U . . .
C4 C -0.7858(2) 0.5351(2) 0.8061(2) 0.0235(10) Uani 1 1 d . . . . .
H4A H -0.7686 0.5133 0.8456 0.028 Uiso 1 1 calc R U . . .
C5 C -0.8007(2) 0.4920(2) 0.7557(2) 0.0236(10) Uani 1 1 d . . . . .
H5A H -0.7945 0.4376 0.7569 0.028 Uiso 1 1 calc R U . . .
C6 C -0.8245(2) 0.5278(2) 0.7012(2) 0.0226(10) Uani 1 1 d . . . . .
H6A H -0.8394 0.4959 0.6661 0.027 Uiso 1 1 calc R U . . .
C7 C -0.8865(3) 0.5569(3) 0.8921(2) 0.0396(13) Uani 1 1 d . . . . .
H7A H -0.8970 0.5099 0.9118 0.059 Uiso 1 1 calc R U . . .
H7B H -0.9147 0.5951 0.9083 0.059 Uiso 1 1 calc R U . . .
H7C H -0.8427 0.5697 0.9017 0.059 Uiso 1 1 calc R U . . .
C8 C -0.9368(2) 0.6432(2) 0.7422(2) 0.0243(10) Uani 1 1 d . . . . .
H8A H -0.9722 0.6282 0.7156 0.036 Uiso 1 1 calc R U . . .
H8B H -0.9039 0.6657 0.7161 0.036 Uiso 1 1 calc R U . . .
H8C H -0.9515 0.6789 0.7734 0.036 Uiso 1 1 calc R U . . .
C9 C -0.9269(2) 0.4374(3) 0.7565(3) 0.0364(12) Uani 1 1 d . . . . .
H9A H -0.9356 0.4057 0.7927 0.055 Uiso 1 1 calc R U . . .
H9B H -0.8928 0.4161 0.7314 0.055 Uiso 1 1 calc R U . . .
H9C H -0.9650 0.4416 0.7307 0.055 Uiso 1 1 calc R U . . .
C10 C -0.9984(2) 0.5414(3) 0.8236(3) 0.0357(12) Uani 1 1 d . . . . .
H10A H -1.0030 0.4993 0.8518 0.054 Uiso 1 1 calc R U . . .
H10B H -1.0267 0.5355 0.7876 0.054 Uiso 1 1 calc R U . . .
H10C H -1.0091 0.5865 0.8462 0.054 Uiso 1 1 calc R U . . .
C11 C -0.8122(2) 0.5864(2) 0.57656(19) 0.0204(9) Uani 1 1 d . . . . .
C12 C -0.7542(2) 0.5597(2) 0.5536(2) 0.0226(9) Uani 1 1 d . . . . .
C13 C -0.7547(2) 0.5160(2) 0.5002(2) 0.0257(10) Uani 1 1 d . . . . .
H13A H -0.7160 0.4971 0.4844 0.031 Uiso 1 1 calc R U . . .
C14 C -0.8103(2) 0.4997(2) 0.4699(2) 0.0280(10) Uani 1 1 d . . . . .
H14A H -0.8098 0.4693 0.4337 0.034 Uiso 1 1 calc R U . . .
C15 C -0.8664(2) 0.5272(2) 0.4917(2) 0.0285(11) Uani 1 1 d . . . . .
H15A H -0.9044 0.5161 0.4701 0.034 Uiso 1 1 calc R U . . .
C16 C -0.8684(2) 0.5712(2) 0.5450(2) 0.0229(9) Uani 1 1 d . . . . .
C17 C -0.9314(2) 0.5994(3) 0.5695(2) 0.0323(11) Uani 1 1 d . . . . .
H17A H -0.9225 0.6347 0.6043 0.039 Uiso 1 1 calc R U . . .
C18 C -0.9710(2) 0.5370(3) 0.5962(3) 0.0442(14) Uani 1 1 d . . . . .
H18A H -1.0104 0.5568 0.6132 0.066 Uiso 1 1 calc R U . . .
H18B H -0.9474 0.5125 0.6298 0.066 Uiso 1 1 calc R U . . .
H18C H -0.9805 0.5017 0.5629 0.066 Uiso 1 1 calc R U . . .
C19 C -0.9692(3) 0.6402(3) 0.5190(3) 0.0458(14) Uani 1 1 d . . . . .
H19A H -0.9443 0.6815 0.5031 0.069 Uiso 1 1 calc R U . . .
H19B H -1.0086 0.6586 0.5372 0.069 Uiso 1 1 calc R U . . .
H19C H -0.9789 0.6065 0.4844 0.069 Uiso 1 1 calc R U . . .
C20 C -0.6916(2) 0.5778(3) 0.5869(2) 0.0301(11) Uani 1 1 d . . . . .
H20A H -0.6983 0.6245 0.6105 0.036 Uiso 1 1 calc R U . . .
C21 C -0.6734(2) 0.5193(3) 0.6350(3) 0.0487(15) Uani 1 1 d . . . . .
H21A H -0.7071 0.5147 0.6663 0.073 Uiso 1 1 calc R U . . .
H21B H -0.6341 0.5337 0.6558 0.073 Uiso 1 1 calc R U . . .
H21C H -0.6674 0.4722 0.6137 0.073 Uiso 1 1 calc R U . . .
C22 C -0.6361(2) 0.5908(3) 0.5420(2) 0.0411(13) Uani 1 1 d . . . . .
H22A H -0.6473 0.6291 0.5118 0.062 Uiso 1 1 calc R U . . .
H22B H -0.6264 0.5452 0.5195 0.062 Uiso 1 1 calc R U . . .
H22C H -0.5990 0.6063 0.5661 0.062 Uiso 1 1 calc R U . . .
C23 C -0.7572(2) 0.7600(2) 0.78147(18) 0.0206(9) Uani 1 1 d . . . . .
C24 C -0.7929(2) 0.8124(2) 0.8139(2) 0.0273(10) Uani 1 1 d . . . . .
C25 C -0.7636(3) 0.8531(2) 0.8610(2) 0.0352(12) Uani 1 1 d . . . . .
H25A H -0.7875 0.8881 0.8839 0.042 Uiso 1 1 calc R U . . .
C26 C -0.7009(3) 0.8435(3) 0.8748(2) 0.0406(13) Uani 1 1 d . . . . .
H26A H -0.6816 0.8726 0.9064 0.049 Uiso 1 1 calc R U . . .
C27 C -0.6665(3) 0.7927(3) 0.8434(2) 0.0375(13) Uani 1 1 d . . . . .
H27A H -0.6231 0.7869 0.8536 0.045 Uiso 1 1 calc R U . . .
C28 C -0.6929(2) 0.7486(2) 0.7967(2) 0.0281(10) Uani 1 1 d . . . . .
C29 C -0.6519(2) 0.6923(3) 0.7643(3) 0.0357(12) Uani 1 1 d . . . . .
H29A H -0.6792 0.6646 0.7342 0.043 Uiso 1 1 calc R U . . .
C30 C -0.6242(3) 0.6368(3) 0.8105(3) 0.0533(16) Uani 1 1 d . . . . .
H30A H -0.6582 0.6158 0.8360 0.080 Uiso 1 1 calc R U . . .
H30B H -0.5938 0.6615 0.8380 0.080 Uiso 1 1 calc R U . . .
H30C H -0.6029 0.5976 0.7873 0.080 Uiso 1 1 calc R U . . .
C31 C -0.5989(3) 0.7286(4) 0.7263(3) 0.0552(17) Uani 1 1 d . . . . .
H31A H -0.5754 0.6910 0.7032 0.083 Uiso 1 1 calc R U . . .
H31B H -0.5703 0.7545 0.7549 0.083 Uiso 1 1 calc R U . . .
H31C H -0.6172 0.7637 0.6966 0.083 Uiso 1 1 calc R U . . .
C32 C -0.8609(8) 0.8217(8) 0.8048(6) 0.035(3) Uani 0.7 1 d . U P A 1
H32A H -0.8732 0.7935 0.7665 0.042 Uiso 0.7 1 calc R U P A 1
C32A C -0.8647(18) 0.8304(19) 0.7913(15) 0.020(5) Uiso 0.3 1 d . U P A 2
H32B H -0.8770 0.7948 0.7577 0.024 Uiso 0.3 1 calc R U P A 2
C33 C -0.8769(6) 0.9045(6) 0.7930(5) 0.053(3) Uani 0.7 1 d . U P A 1
H33A H -0.9225 0.9098 0.7863 0.080 Uiso 0.7 1 calc R U P A 1
H33B H -0.8542 0.9218 0.7557 0.080 Uiso 0.7 1 calc R U P A 1
H33C H -0.8642 0.9336 0.8295 0.080 Uiso 0.7 1 calc R U P A 1
C33A C -0.8730(13) 0.9038(13) 0.7682(10) 0.034(6) Uiso 0.3 1 d . U P A 2
H33D H -0.9181 0.9141 0.7636 0.051 Uiso 0.3 1 calc R U P A 2
H33E H -0.8522 0.9086 0.7273 0.051 Uiso 0.3 1 calc R U P A 2
H33F H -0.8543 0.9387 0.7978 0.051 Uiso 0.3 1 calc R U P A 2
C34 C -0.9000(6) 0.7950(6) 0.8578(6) 0.054(3) Uani 0.7 1 d . U P A 1
H34A H -0.9447 0.7989 0.8467 0.081 Uiso 0.7 1 calc R U P A 1
H34B H -0.8915 0.8248 0.8951 0.081 Uiso 0.7 1 calc R U P A 1
H34C H -0.8895 0.7436 0.8666 0.081 Uiso 0.7 1 calc R U P A 1
C34A C -0.9117(18) 0.8193(17) 0.8517(18) 0.063(9) Uiso 0.3 1 d . U P A 2
H34D H -0.9079 0.7690 0.8675 0.095 Uiso 0.3 1 calc R U P A 2
H34E H -0.9554 0.8286 0.8389 0.095 Uiso 0.3 1 calc R U P A 2
H34F H -0.8999 0.8539 0.8850 0.095 Uiso 0.3 1 calc R U P A 2
C35 C -0.8863(5) 0.8385(7) 0.5505(7) 0.042(2) Uiso 0.5 1 d D . P B 1
H35A H -0.8827 0.8029 0.5156 0.050 Uiso 0.5 1 calc R U P B 1
H35B H -0.8512 0.8742 0.5471 0.050 Uiso 0.5 1 calc R U P B 1
C36 C -0.9486(5) 0.8777(7) 0.5473(6) 0.048(3) Uiso 0.5 1 d D . P B 1
H36A H -0.9630 0.8816 0.5032 0.057 Uiso 0.5 1 calc R U P B 1
H36B H -0.9448 0.9278 0.5649 0.057 Uiso 0.5 1 calc R U P B 1
C37 C -0.9951(7) 0.8324(11) 0.5857(8) 0.069(7) Uiso 0.5 1 d D . P B 1
H37A H -1.0284 0.8636 0.6043 0.083 Uiso 0.5 1 calc R U P B 1
H37B H -1.0151 0.7937 0.5598 0.083 Uiso 0.5 1 calc R U P B 1
C38 C -0.9539(7) 0.8001(8) 0.6350(6) 0.066(4) Uiso 0.5 1 d D . P B 1
H38A H -0.9673 0.7492 0.6442 0.079 Uiso 0.5 1 calc R U P B 1
H38B H -0.9572 0.8292 0.6741 0.079 Uiso 0.5 1 calc R U P B 1
C35A C -0.8855(5) 0.8197(8) 0.5437(6) 0.042(2) Uiso 0.5 1 d D . P B 2
H35C H -0.8770 0.7762 0.5172 0.050 Uiso 0.5 1 calc R U P B 2
H35D H -0.8544 0.8584 0.5336 0.050 Uiso 0.5 1 calc R U P B 2
C36A C -0.9524(5) 0.8470(7) 0.5346(5) 0.042(3) Uiso 0.5 1 d D . P B 2
H36C H -0.9528 0.9004 0.5259 0.051 Uiso 0.5 1 calc R U P B 2
H36D H -0.9731 0.8211 0.4993 0.051 Uiso 0.5 1 calc R U P B 2
C37A C -0.9857(5) 0.8304(8) 0.5958(5) 0.029(4) Uiso 0.5 1 d D . P B 2
H37C H -1.0168 0.8691 0.6059 0.035 Uiso 0.5 1 calc R U P B 2
H37D H -1.0078 0.7826 0.5935 0.035 Uiso 0.5 1 calc R U P B 2
C38A C -0.9345(4) 0.8281(5) 0.6442(4) 0.023(2) Uiso 0.5 1 d D . P B 2
H38C H -0.9255 0.8776 0.6610 0.027 Uiso 0.5 1 calc R U P B 2
H38D H -0.9457 0.7950 0.6793 0.027 Uiso 0.5 1 calc R U P B 2
O2 O -0.73955(18) 0.78960(17) 0.58642(18) 0.0437(10) Uani 1 1 d . . . . .
C39 C -0.7059(12) 0.8486(19) 0.6205(12) 0.030(6) Uiso 0.3 1 d D U P C 1
H39A H -0.6981 0.8344 0.6647 0.036 Uiso 0.3 1 calc R U P C 1
H39B H -0.7305 0.8948 0.6198 0.036 Uiso 0.3 1 calc R U P C 1
C40 C -0.6431(9) 0.8575(10) 0.5844(9) 0.024(4) Uiso 0.3 1 d D U P C 1
H40A H -0.6421 0.9043 0.5608 0.028 Uiso 0.3 1 calc R U P C 1
H40B H -0.6065 0.8559 0.6133 0.028 Uiso 0.3 1 calc R U P C 1
C41 C -0.6428(10) 0.7918(12) 0.5399(12) 0.066(7) Uiso 0.3 1 d D U P C 1
H41A H -0.6212 0.7492 0.5592 0.079 Uiso 0.3 1 calc R U P C 1
H41B H -0.6217 0.8041 0.4998 0.079 Uiso 0.3 1 calc R U P C 1
C42 C -0.7149(10) 0.7756(15) 0.5296(13) 0.030(5) Uiso 0.3 1 d D U P C 1
H42A H -0.7331 0.8084 0.4972 0.036 Uiso 0.3 1 calc R U P C 1
H42B H -0.7220 0.7239 0.5171 0.036 Uiso 0.3 1 calc R U P C 1
C39A C -0.6978(5) 0.8483(8) 0.6045(6) 0.047(3) Uani 0.7 1 d D U P C 2
H39C H -0.6910 0.8479 0.6504 0.056 Uiso 0.7 1 calc R U P C 2
H39D H -0.7160 0.8963 0.5925 0.056 Uiso 0.7 1 calc R U P C 2
C40A C -0.6351(5) 0.8354(7) 0.5698(6) 0.076(3) Uani 0.7 1 d D U P C 2
H40C H -0.6123 0.8821 0.5629 0.091 Uiso 0.7 1 calc R U P C 2
H40D H -0.6076 0.8011 0.5933 0.091 Uiso 0.7 1 calc R U P C 2
C41A C -0.6569(5) 0.8023(5) 0.5086(5) 0.069(3) Uani 0.7 1 d D U P C 2
H41C H -0.6311 0.7586 0.4983 0.082 Uiso 0.7 1 calc R U P C 2
H41D H -0.6525 0.8384 0.4742 0.082 Uiso 0.7 1 calc R U P C 2
C42A C -0.7285(6) 0.7799(9) 0.5170(7) 0.076(4) Uani 0.7 1 d D U P C 2
H42C H -0.7565 0.8122 0.4922 0.092 Uiso 0.7 1 calc R U P C 2
H42D H -0.7356 0.7283 0.5041 0.092 Uiso 0.7 1 calc R U P C 2

loop_
_atom_site_aniso_label
_atom_site_aniso_U_11
_atom_site_aniso_U_22
_atom_site_aniso_U_33
_atom_site_aniso_U_23
_atom_site_aniso_U_13
_atom_site_aniso_U_12
Ta1 0.01789(11) 0.02610(12) 0.02000(11) 0.00415(7) 0.00251(8) 0.00170(7)
Li1 0.029(4) 0.027(4) 0.022(4) 0.003(3) 0.003(3) 0.001(3)
O1 0.057(3) 0.055(2) 0.037(2) 0.0149(18) 0.0060(19) 0.0166(19)
N1 0.0161(17) 0.0214(17) 0.0164(17) -0.0040(14) -0.0010(15) -0.0013(14)
N2 0.0152(18) 0.0216(18) 0.0174(18) -0.0039(14) -0.0001(14) 0.0005(14)
C1 0.0076(19) 0.022(2) 0.019(2) -0.0004(16) -0.0008(17) 0.0015(16)
C2 0.011(2) 0.025(2) 0.015(2) -0.0038(17) -0.0011(16) 0.0030(17)
C3 0.022(2) 0.025(2) 0.017(2) -0.0028(17) -0.0016(18) 0.0008(18)
C4 0.020(2) 0.032(3) 0.019(2) 0.0011(18) -0.0050(18) 0.0033(18)
C5 0.021(2) 0.024(2) 0.026(3) -0.0033(18) 0.004(2) 0.0014(19)
C6 0.022(2) 0.027(2) 0.019(2) -0.0006(17) -0.0019(18) 0.0012(18)
C7 0.041(3) 0.056(3) 0.022(3) 0.010(2) 0.010(2) 0.009(2)
C8 0.017(2) 0.030(2) 0.027(2) -0.001(2) 0.0017(19) 0.0042(19)
C9 0.027(3) 0.039(3) 0.043(3) 0.007(2) 0.002(2) -0.008(2)
C10 0.030(3) 0.041(3) 0.036(3) 0.014(2) 0.011(2) 0.004(2)
C11 0.023(2) 0.021(2) 0.017(2) 0.0010(17) 0.0013(18) -0.0005(18)
C12 0.024(2) 0.028(2) 0.016(2) 0.0018(18) -0.0010(19) 0.0004(18)
C13 0.031(3) 0.027(2) 0.019(2) -0.0023(19) 0.005(2) 0.004(2)
C14 0.038(3) 0.028(2) 0.018(2) -0.0057(18) 0.004(2) -0.002(2)
C15 0.029(3) 0.035(3) 0.022(2) -0.005(2) -0.005(2) -0.009(2)
C16 0.021(2) 0.027(2) 0.021(2) -0.0043(18) -0.002(2) -0.0029(19)
C17 0.022(3) 0.046(3) 0.029(3) -0.013(2) -0.003(2) -0.004(2)
C18 0.022(3) 0.065(4) 0.045(3) -0.001(3) 0.005(2) -0.003(2)
C19 0.039(3) 0.047(3) 0.051(4) -0.013(3) -0.005(3) 0.008(3)
C20 0.021(2) 0.043(3) 0.026(3) -0.008(2) -0.005(2) 0.008(2)
C21 0.027(3) 0.084(4) 0.034(3) 0.016(3) -0.002(2) 0.008(3)
C22 0.030(3) 0.062(4) 0.032(3) -0.003(3) 0.002(2) -0.008(3)
C23 0.027(2) 0.020(2) 0.015(2) -0.0010(16) -0.0009(18) -0.0046(18)
C24 0.037(3) 0.023(2) 0.021(2) -0.0030(18) 0.007(2) -0.005(2)
C25 0.060(4) 0.024(2) 0.021(3) -0.007(2) 0.008(2) -0.004(2)
C26 0.064(4) 0.031(3) 0.027(3) -0.009(2) -0.013(3) -0.012(3)
C27 0.040(3) 0.036(3) 0.036(3) -0.001(2) -0.019(3) -0.007(2)
C28 0.032(3) 0.022(2) 0.030(3) -0.0011(18) -0.007(2) -0.001(2)
C29 0.021(3) 0.039(3) 0.047(3) -0.011(2) -0.014(2) 0.003(2)
C30 0.049(4) 0.039(3) 0.071(4) 0.017(3) 0.009(3) 0.009(3)
C31 0.050(4) 0.054(4) 0.061(4) 0.015(3) 0.012(3) 0.020(3)
C32 0.037(5) 0.033(5) 0.035(7) -0.010(5) 0.004(6) 0.004(4)
C33 0.057(6) 0.055(5) 0.048(7) -0.009(5) -0.003(6) 0.016(4)
C34 0.046(6) 0.054(6) 0.062(7) -0.016(5) 0.033(5) -0.001(5)
O2 0.054(2) 0.037(2) 0.041(2) -0.0019(16) 0.0174(19) -0.0125(18)
C39A 0.053(6) 0.042(5) 0.047(7) 0.004(5) 0.006(5) -0.010(5)
C40A 0.065(7) 0.086(9) 0.077(8) 0.007(7) 0.026(5) 0.005(6)
C41A 0.070(6) 0.059(6) 0.076(7) 0.013(5) 0.034(6) 0.006(5)
C42A 0.080(8) 0.101(9) 0.048(8) 0.012(7) 0.026(6) 0.000(7)

loop_
_atom_type_symbol
_atom_type_description
_atom_type_scat_dispersion_real
_atom_type_scat_dispersion_imag
_atom_type_scat_source
C C 0.0033 0.0016 'International Tables Vol C Tables 4.2.6.8 and 6.1.1.4'
H H 0.0000 0.0000 'International Tables Vol C Tables 4.2.6.8 and 6.1.1.4'
Li Li -0.0003 0.0001 'International Tables Vol C Tables 4.2.6.8 and 6.1.1.4'
N N 0.0061 0.0033 'International Tables Vol C Tables 4.2.6.8 and 6.1.1.4'
O O 0.0106 0.0060 'International Tables Vol C Tables 4.2.6.8 and 6.1.1.4'
Ta Ta -0.7052 6.5227 'International Tables Vol C Tables 4.2.6.8 and 6.1.1.4'

loop_
_geom_angle_atom_site_label_1
_geom_angle_atom_site_label_2
_geom_angle_atom_site_label_3
_geom_angle
C8 Ta1 C7 116.45(18)
C8 Ta1 C9 118.33(19)
C7 Ta1 C9 114.6(2)
C8 Ta1 C10 80.66(17)
C7 Ta1 C10 78.1(2)
C9 Ta1 C10 78.32(19)
C8 Ta1 C5 121.10(15)
C7 Ta1 C5 103.43(18)
C9 Ta1 C5 75.86(17)
C10 Ta1 C5 152.14(16)
C8 Ta1 C4 120.83(16)
C7 Ta1 C4 75.72(17)
C9 Ta1 C4 103.15(17)
C10 Ta1 C4 151.73(18)
C5 Ta1 C4 32.81(15)
C8 Ta1 C6 89.88(15)
C7 Ta1 C6 133.91(17)
C9 Ta1 C6 78.17(18)
C10 Ta1 C6 146.47(18)
C5 Ta1 C6 33.78(14)
C4 Ta1 C6 58.20(15)
C8 Ta1 C3 89.41(15)
C7 Ta1 C3 77.02(17)
C9 Ta1 C3 134.28(17)
C10 Ta1 C3 145.49(17)
C5 Ta1 C3 58.47(14)
C4 Ta1 C3 33.92(13)
C6 Ta1 C3 65.51(14)
O2 Li1 N1 114.4(4)
O2 Li1 O1 100.7(3)
N1 Li1 O1 115.0(4)
O2 Li1 N2 119.3(4)
N1 Li1 N2 82.6(3)
O1 Li1 N2 124.9(4)
O2 Li1 C1 128.7(4)
N1 Li1 C1 26.15(15)
O1 Li1 C1 123.1(4)
N2 Li1 C1 56.9(2)
O2 Li1 C2 130.9(4)
N1 Li1 C2 56.9(2)
O1 Li1 C2 127.6(4)
N2 Li1 C2 26.16(15)
C1 Li1 C2 30.90(14)
C38A O1 C35A 113.2(6)
C35 O1 C38 104.7(7)
C38A O1 Li1 130.7(5)
C35 O1 Li1 122.8(5)
C35A O1 Li1 116.0(5)
C38 O1 Li1 131.3(5)
C1 N1 C11 118.6(3)
C1 N1 Li1 110.3(3)
C11 N1 Li1 131.0(3)
C2 N2 C23 116.8(3)
C2 N2 Li1 110.0(3)
C23 N2 Li1 133.0(3)
N1 C1 C6 127.1(4)
N1 C1 C2 117.9(4)
C6 C1 C2 115.0(4)
N1 C1 Li1 43.6(2)
C6 C1 Li1 166.8(3)
C2 C1 Li1 74.8(3)
N2 C2 C3 127.3(4)
N2 C2 C1 117.8(4)
C3 C2 C1 114.8(4)
N2 C2 Li1 43.9(2)
C3 C2 Li1 168.2(3)
C1 C2 Li1 74.3(3)
C2 C3 C4 122.4(4)
C2 C3 Ta1 99.1(3)
C4 C3 Ta1 70.8(2)
C5 C4 C3 117.6(4)
C5 C4 Ta1 73.5(3)
C3 C4 Ta1 75.3(2)
C4 C5 C6 117.3(4)
C4 C5 Ta1 73.7(3)
C6 C5 Ta1 75.5(3)
C5 C6 C1 122.6(4)
C5 C6 Ta1 70.8(2)
C1 C6 Ta1 99.7(3)
C16 C11 C12 120.5(4)
C16 C11 N1 121.7(4)
C12 C11 N1 117.7(4)
C13 C12 C11 118.5(4)
C13 C12 C20 120.4(4)
C11 C12 C20 121.1(4)
C14 C13 C12 120.9(4)
C15 C14 C13 120.3(4)
C14 C15 C16 121.0(4)
C15 C16 C11 118.8(4)
C15 C16 C17 120.2(4)
C11 C16 C17 121.0(4)
C16 C17 C18 111.0(4)
C16 C17 C19 112.4(4)
C18 C17 C19 109.7(4)
C21 C20 C22 109.4(4)
C21 C20 C12 112.2(4)
C22 C20 C12 114.0(4)
C24 C23 C28 120.4(4)
C24 C23 N2 120.9(4)
C28 C23 N2 118.6(4)
C25 C24 C23 118.5(5)
C25 C24 C32 118.2(7)
C23 C24 C32 123.1(7)
C25 C24 C32A 121.4(13)
C23 C24 C32A 119.7(13)
C26 C25 C24 121.2(5)
C27 C26 C25 120.2(5)
C26 C27 C28 121.9(5)
C27 C28 C23 117.7(4)
C27 C28 C29 119.1(4)
C23 C28 C29 123.2(4)
C28 C29 C30 112.0(5)
C28 C29 C31 111.6(4)
C30 C29 C31 110.2(4)
C24 C32 C34 114.3(11)
C24 C32 C33 110.4(11)
C34 C32 C33 108.5(11)
C33A C32A C24 114(3)
C33A C32A C34A 108(3)
C24 C32A C34A 108(2)
O1 C35 C36 107.8(9)
C35 C36 C37 106.6(10)
C38 C37 C36 102.4(10)
C37 C38 O1 108.4(9)
O1 C35A C36A 103.5(8)
C37A C36A C35A 105.0(9)
C38A C37A C36A 105.1(8)
O1 C38A C37A 102.5(7)
C42 O2 C39 113.1(12)
C39A O2 C42A 104.7(7)
C42 O2 Li1 135.2(9)
C39A O2 Li1 126.3(5)
C39 O2 Li1 111.3(9)
C42A O2 Li1 128.4(6)
O2 C39 C40 104.3(12)
C41 C40 C39 103.3(13)
C40 C41 C42 103.3(13)
O2 C42 C41 102.4(15)
O2 C39A C40A 106.8(8)
C41A C40A C39A 102.3(8)
C40A C41A C42A 107.4(8)
O2 C42A C41A 103.3(8)

loop_
_geom_bond_atom_site_label_1
_geom_bond_atom_site_label_2
_geom_bond_distance
Ta1 C8 2.173(4)
Ta1 C7 2.198(5)
Ta1 C9 2.218(5)
Ta1 C10 2.240(5)
Ta1 C5 2.419(4)
Ta1 C4 2.421(4)
Ta1 C6 2.480(4)
Ta1 C3 2.481(4)
Li1 O2 1.965(8)
Li1 N1 2.043(8)
Li1 O1 2.052(8)
Li1 N2 2.054(8)
Li1 C1 2.780(8)
Li1 C2 2.786(8)
O1 C38A 1.398(9)
O1 C35 1.447(14)
O1 C35A 1.458(14)
O1 C38 1.589(14)
N1 C1 1.306(5)
N1 C11 1.435(5)
N2 C2 1.307(5)
N2 C23 1.432(5)
C1 C6 1.425(6)
C1 C2 1.483(6)
C2 C3 1.428(6)
C3 C4 1.431(6)
C4 C5 1.367(6)
C5 C6 1.425(6)
C11 C16 1.397(6)
C11 C12 1.410(6)
C12 C13 1.389(6)
C12 C20 1.540(6)
C13 C14 1.377(6)
C14 C15 1.372(6)
C15 C16 1.390(6)
C16 C17 1.523(6)
C17 C18 1.523(7)
C17 C19 1.533(7)
C20 C21 1.527(7)
C20 C22 1.535(7)
C23 C24 1.401(6)
C23 C28 1.417(6)
C24 C25 1.394(6)
C24 C32 1.463(17)
C24 C32A 1.63(4)
C25 C26 1.371(7)
C26 C27 1.356(7)
C27 C28 1.397(6)
C28 C29 1.512(7)
C29 C30 1.529(7)
C29 C31 1.534(8)
C32 C34 1.483(18)
C32 C33 1.567(18)
C32A C33A 1.44(4)
C32A C34A 1.64(5)
C35 C36 1.503(11)
C36 C37 1.524(14)
C37 C38 1.488(13)
C35A C36A 1.516(11)
C36A C37A 1.514(12)
C37A C38A 1.497(12)
O2 C42 1.34(3)
O2 C39A 1.441(13)
O2 C39 1.48(3)
O2 C42A 1.508(14)
C39 C40 1.547(15)
C40 C41 1.527(18)
C41 C42 1.573(15)
C39A C40A 1.536(11)
C40A C41A 1.509(14)
C41A C42A 1.581(12)
